data_4343643
loop_
_publ_author_name
'Brown, R.K.'
'Williams, J.M.'

_publ_section_title
;
 ... A reduction in platinum-chain dimerization in rubidium
 tetracyanoplatinate chloride (2:1:0.3) trihydrate, Rb2 (Pt (C N)4) Cl0.3
 * 3.0(H2 O), at 110K as revealed by a neutron diffraction study
;
_journal_name_full 'Inorganic Chemistry'
_journal_page_first 1922
_journal_page_last 1925
_journal_volume 18
_journal_year 1979
_chemical_formula_sum 'C4 H6 Cl0.3 N4 O3 Pt Rb2'
_chemical_name_systematic 'Rb2 Pt (C N)4 Cl0.3 (H2 O)3'
_space_group_IT_number 99
_symmetry_space_group_name_Hall 'P 4 -2'
_symmetry_space_group_name_H-M 'P 4 m m'
_cell_angle_alpha 90
_cell_angle_beta 90
_cell_angle_gamma 90
_cell_formula_units_Z 2
_cell_length_a 10.104
_cell_length_b 10.104
_cell_length_c 5.743
_cell_volume 586.308
_citation_journal_id_ASTM INOCAJ
_cod_data_source_file Brown_INOCAJ_1979_566.cif
_cod_data_source_block C4H6Cl0.3N4O3Pt1Rb2
_cod_original_cell_volume 586.3076
_cod_original_formula_sum 'C4 H6 Cl0.3 N4 O3 Pt1 Rb2'
_cod_database_code 4343643

loop_
_symmetry_equiv_pos_as_xyz
x,y,z
-y,x,z
-x,-y,z
y,-x,z
-x,y,z
-y,-x,z
x,-y,z
y,x,z

loop_
_atom_site_label
_atom_site_type_symbol
_atom_site_fract_x
_atom_site_fract_y
_atom_site_fract_z
_atom_site_occupancy
_atom_site_U_iso_or_equiv
Pt1 Pt+2 0 0 0 1 0.0
O2 O-2 0.3389 0.3389 0.0862 1 0.0
C1 C+2 0.1976 0 -0.0038 1 0.0
C2 C+2 0.1399 0.1399 0.5003 1 0.0
O1 O-2 0.5 0 0.3813 1 0.0
H2 H+1 0.2878 0.2878 0.1808 1 0.0
H1 H+1 0.4264 0 0.2772 1 0.0
Rb1 Rb+1 0.1978 0.5 0.7389 1 0.0
Pt2 Pt+2 0 0 0.498 1 0.0
Cl1 Cl-1 0.5 0.5 0.4833 0.6 0.0
H3 H+1 0.3861 0.3861 0.2034 1 0.0
N2 N-3 0.2209 0.2209 0.5062 1 0.0
N1 N-3 0.3121 0 -0.0095 1 0.0
